data_4333341
loop_
_publ_author_name
'Tian, Zhengfang'
'Ren, Xiaoming'
'Li, Yizhi'
'Song, You'
'Meng, Qingjin'

_publ_section_title
;
 A new quasi-1D spin system with spin transition exhibiting novel CN...pi
 interactions.
;
_journal_issue 20
_journal_name_full 'Inorganic chemistry'
_journal_page_first 8102
_journal_page_last 8104
_journal_paper_doi 10.1021/ic700758c
_journal_volume 46
_journal_year 2007
_chemical_formula_sum 'C16 H11 N6 Ni S4'
_chemical_formula_weight 474.26
_chemical_name_systematic
; 
 ? 
;
_space_group_IT_number 14
_symmetry_space_group_name_Hall '-P 2yn'
_symmetry_space_group_name_H-M 'P 1 21/n 1'
_atom_sites_solution_hydrogens geom
_atom_sites_solution_primary direct
_atom_sites_solution_secondary difmap
_audit_creation_method SHELXL-97
_cell_angle_alpha 90.00
_cell_angle_beta 100.004(13)
_cell_angle_gamma 90.00
_cell_formula_units_Z 4
_cell_length_a 7.910(7)
_cell_length_b 17.789(14)
_cell_length_c 14.957(12)
_cell_measurement_temperature 291(2)
_cell_volume 2073(3)
_computing_structure_refinement 'SHELXL-97 (Sheldrick, 1997)'
_computing_structure_solution 'SHELXS-97 (Sheldrick, 1990)'
_diffrn_ambient_temperature 291(2)
_diffrn_measured_fraction_theta_full 0.997
_diffrn_measured_fraction_theta_max 0.997
_diffrn_radiation_monochromator graphite
_diffrn_radiation_source 'fine-focus sealed tube'
_diffrn_radiation_type MoK\a
_diffrn_radiation_wavelength 0.71073
_diffrn_reflns_av_R_equivalents 0.0660
_diffrn_reflns_av_sigmaI/netI 0.0531
_diffrn_reflns_limit_h_max 8
_diffrn_reflns_limit_h_min -9
_diffrn_reflns_limit_k_max 18
_diffrn_reflns_limit_k_min -21
_diffrn_reflns_limit_l_max 15
_diffrn_reflns_limit_l_min -18
_diffrn_reflns_number 11081
_diffrn_reflns_theta_full 26.00
_diffrn_reflns_theta_max 26.00
_diffrn_reflns_theta_min 1.79
_exptl_absorpt_coefficient_mu 1.352
_exptl_absorpt_correction_T_max 0.7373
_exptl_absorpt_correction_T_min 0.6872
_exptl_crystal_density_diffrn 1.520
_exptl_crystal_density_method 'not measured'
_exptl_crystal_F_000 964
_exptl_crystal_size_max 0.30
_exptl_crystal_size_mid 0.26
_exptl_crystal_size_min 0.24
_refine_diff_density_max 0.393
_refine_diff_density_min -0.474
_refine_diff_density_rms 0.077
_refine_ls_extinction_method none
_refine_ls_goodness_of_fit_ref 1.104
_refine_ls_hydrogen_treatment mixed
_refine_ls_matrix_type full
_refine_ls_number_parameters 246
_refine_ls_number_reflns 4061
_refine_ls_number_restraints 0
_refine_ls_restrained_S_all 1.104
_refine_ls_R_factor_all 0.0755
_refine_ls_R_factor_gt 0.0587
_refine_ls_shift/su_max 0.000
_refine_ls_shift/su_mean 0.000
_refine_ls_structure_factor_coef Fsqd
_refine_ls_weighting_details 'calc w=1/[\s^2^(Fo^2^)+(0.0477P)^2^+2.9111P] where P=(Fo^2^+2Fc^2^)/3'
_refine_ls_weighting_scheme calc
_refine_ls_wR_factor_gt 0.1295
_refine_ls_wR_factor_ref 0.1345
_reflns_number_gt 3178
_reflns_number_total 4061
_reflns_threshold_expression >2sigma(I)
_cod_data_source_file ic700758csup1.cif
_cod_data_source_block 261130b
_cod_depositor_comments 'Adding full bibliography for 4333341--4333342.cif.'
_cod_database_code 4333341

loop_
_symmetry_equiv_pos_as_xyz
'x, y, z'
'-x+1/2, y+1/2, -z+1/2'
'-x, -y, -z'
'x-1/2, -y-1/2, z-1/2'

loop_
_atom_site_label
_atom_site_type_symbol
_atom_site_fract_x
_atom_site_fract_y
_atom_site_fract_z
_atom_site_U_iso_or_equiv
_atom_site_adp_type
_atom_site_occupancy
_atom_site_symmetry_multiplicity
_atom_site_calc_flag
_atom_site_refinement_flags
Ni1 Ni 0.75179(8) 0.53679(3) 0.51950(4) 0.04241(18) Uani 1 1 d .
C1 C 0.9613(6) 0.7017(3) 0.3516(3) 0.0454(10) Uani 1 1 d .
C2 C 0.8822(6) 0.6380(2) 0.3890(3) 0.0411(10) Uani 1 1 d .
C3 C 0.8754(7) 0.5752(2) 0.3466(3) 0.0465(11) Uani 1 1 d .
C4 C 0.9379(6) 0.5665(3) 0.2590(3) 0.0454(10) Uani 1 1 d .
C5 C 0.5848(6) 0.3713(3) 0.6959(3) 0.0456(11) Uani 1 1 d .
C6 C 0.6329(7) 0.4320(3) 0.6565(3) 0.0487(11) Uani 1 1 d .
C7 C 0.6431(6) 0.4988(3) 0.6983(3) 0.0472(11) Uani 1 1 d .
C8 C 0.6070(6) 0.5043(3) 0.7865(3) 0.0431(10) Uani 1 1 d .
C9 C 0.9454(7) 0.6517(3) 0.8650(3) 0.0473(11) Uani 1 1 d .
H9 H 0.8450 0.6758 0.8383 0.057 Uiso 1 1 calc R
C10 C 1.0812(6) 0.6468(3) 0.8180(3) 0.0449(11) Uani 1 1 d .
H10 H 1.0710 0.6673 0.7601 0.054 Uiso 1 1 calc R
C11 C 1.2329(6) 0.6113(3) 0.8573(3) 0.0456(11) Uani 1 1 d .
H11 H 1.3249 0.6084 0.8263 0.055 Uiso 1 1 calc R
C12 C 1.2454(7) 0.5805(3) 0.9427(3) 0.0515(12) Uani 1 1 d .
H12 H 1.3463 0.5565 0.9689 0.062 Uiso 1 1 calc R
C13 C 1.1090(6) 0.5847(2) 0.9902(3) 0.0445(10) Uani 1 1 d .
H13 H 1.1193 0.5634 1.0477 0.053 Uiso 1 1 calc R
C14 C 0.8021(6) 0.6862(3) 1.0502(3) 0.0492(12) Uani 1 1 d .
C15 C 0.9447(6) 0.7369(3) 1.0636(3) 0.0465(11) Uani 1 1 d .
H15A H 1.0044 0.7330 1.1250 0.070 Uiso 1 1 calc R
H15B H 0.9041 0.7874 1.0520 0.070 Uiso 1 1 calc R
H15C H 1.0214 0.7242 1.0227 0.070 Uiso 1 1 calc R
C16 C 0.6515(6) 0.6933(3) 1.0957(3) 0.0452(11) Uani 1 1 d .
H16A H 0.5743 0.6522 1.0781 0.068 Uiso 1 1 calc R
H16B H 0.5937 0.7399 1.0783 0.068 Uiso 1 1 calc R
H16C H 0.6885 0.6925 1.1603 0.068 Uiso 1 1 calc R
N1 N 1.0306(5) 0.7533(2) 0.3198(3) 0.0489(9) Uani 1 1 d .
N2 N 0.9831(5) 0.5573(2) 0.1913(3) 0.0492(10) Uani 1 1 d .
N3 N 0.5513(5) 0.3149(2) 0.7327(3) 0.0474(9) Uani 1 1 d .
N4 N 0.5748(5) 0.5069(2) 0.8586(3) 0.0457(9) Uani 1 1 d .
N5 N 0.9563(5) 0.6210(2) 0.9518(3) 0.0463(9) Uani 1 1 d .
N6 N 0.8149(5) 0.6304(2) 0.9946(3) 0.0482(10) Uani 1 1 d .
S1 S 0.83012(18) 0.64866(7) 0.49167(8) 0.0494(3) Uani 1 1 d .
S2 S 0.79753(15) 0.49540(6) 0.39100(8) 0.0405(3) Uani 1 1 d .
S3 S 0.68634(15) 0.42445(7) 0.54922(8) 0.0438(3) Uani 1 1 d .
S4 S 0.70034(14) 0.57810(6) 0.64630(8) 0.0398(3) Uani 1 1 d .

loop_
_atom_site_aniso_label
_atom_site_aniso_U_11
_atom_site_aniso_U_22
_atom_site_aniso_U_33
_atom_site_aniso_U_23
_atom_site_aniso_U_13
_atom_site_aniso_U_12
Ni1 0.0478(4) 0.0400(3) 0.0388(3) 0.0028(2) 0.0057(2) 0.0060(2)
C1 0.039(3) 0.051(3) 0.046(3) 0.005(2) 0.0078(19) 0.002(2)
C2 0.043(2) 0.035(2) 0.045(2) 0.0015(18) 0.0095(19) 0.0085(19)
C3 0.064(3) 0.029(2) 0.045(2) -0.0014(18) 0.006(2) 0.004(2)
C4 0.046(3) 0.043(2) 0.047(3) 0.000(2) 0.010(2) 0.005(2)
C5 0.036(2) 0.050(3) 0.055(3) 0.016(2) 0.020(2) 0.002(2)
C6 0.060(3) 0.037(2) 0.050(3) 0.007(2) 0.010(2) 0.010(2)
C7 0.053(3) 0.046(3) 0.042(2) 0.010(2) 0.004(2) 0.017(2)
C8 0.043(2) 0.045(2) 0.039(3) 0.0129(19) 0.0017(19) 0.006(2)
C9 0.054(3) 0.043(2) 0.049(3) 0.012(2) 0.020(2) -0.005(2)
C10 0.050(3) 0.042(2) 0.046(2) 0.0122(19) 0.016(2) 0.018(2)
C11 0.056(3) 0.040(2) 0.044(2) -0.0039(19) 0.014(2) 0.015(2)
C12 0.064(3) 0.049(3) 0.046(3) 0.016(2) 0.019(2) 0.017(2)
C13 0.047(3) 0.040(2) 0.048(3) 0.0143(19) 0.013(2) -0.010(2)
C14 0.044(3) 0.061(3) 0.043(3) 0.024(2) 0.010(2) 0.012(2)
C15 0.049(3) 0.045(3) 0.046(3) 0.015(2) 0.009(2) 0.000(2)
C16 0.041(2) 0.047(2) 0.050(3) 0.018(2) 0.014(2) 0.018(2)
N1 0.044(2) 0.049(2) 0.053(2) 0.0045(18) 0.0039(18) -0.0035(18)
N2 0.045(2) 0.054(2) 0.050(2) 0.0057(18) 0.0129(18) 0.0120(19)
N3 0.047(2) 0.047(2) 0.053(2) 0.0117(18) 0.0231(18) -0.0093(18)
N4 0.040(2) 0.052(2) 0.045(2) 0.0141(17) 0.0111(17) -0.0159(18)
N5 0.051(2) 0.039(2) 0.054(2) 0.0029(17) 0.0223(18) -0.0081(17)
N6 0.047(2) 0.052(2) 0.046(2) 0.0117(18) 0.0097(18) -0.0124(18)
S1 0.0614(8) 0.0441(6) 0.0418(6) -0.0043(5) 0.0062(5) -0.0038(5)
S2 0.0444(6) 0.0373(6) 0.0397(6) -0.0029(4) 0.0070(4) -0.0033(5)
S3 0.0383(6) 0.0443(6) 0.0504(6) 0.0082(5) 0.0117(5) 0.0038(5)
S4 0.0362(6) 0.0404(6) 0.0451(6) 0.0030(4) 0.0134(4) 0.0074(4)

loop_
_atom_type_symbol
_atom_type_description
_atom_type_scat_dispersion_real
_atom_type_scat_dispersion_imag
_atom_type_scat_source
C C 0.0033 0.0016 'International Tables Vol C Tables 4.2.6.8 and 6.1.1.4'
H H 0.0000 0.0000 'International Tables Vol C Tables 4.2.6.8 and 6.1.1.4'
N N 0.0061 0.0033 'International Tables Vol C Tables 4.2.6.8 and 6.1.1.4'
S S 0.1246 0.1234 'International Tables Vol C Tables 4.2.6.8 and 6.1.1.4'
Ni Ni 0.3393 1.1124 'International Tables Vol C Tables 4.2.6.8 and 6.1.1.4'

loop_
_geom_angle_atom_site_label_1
_geom_angle_atom_site_label_2
_geom_angle_atom_site_label_3
_geom_angle
S3 Ni1 S4 92.68(6)
S3 Ni1 S1 177.32(6)
S4 Ni1 S1 87.66(6)
S3 Ni1 S2 87.13(6)
S4 Ni1 S2 178.74(5)
S1 Ni1 S2 92.59(6)
N1 C1 C2 178.1(5)
C3 C2 C1 118.3(4)
C3 C2 S1 123.9(4)
C1 C2 S1 117.3(3)
C2 C3 C4 122.3(4)
C2 C3 S2 121.0(4)
C4 C3 S2 116.7(3)
N2 C4 C3 177.5(5)
N3 C5 C6 176.1(5)
C5 C6 C7 121.2(5)
C5 C6 S3 119.0(4)
C7 C6 S3 119.8(4)
C6 C7 C8 119.7(5)
C6 C7 S4 121.3(4)
C8 C7 S4 119.0(4)
N4 C8 C7 178.1(5)
C10 C9 N5 121.3(5)
C10 C9 H9 119.3
N5 C9 H9 119.3
C9 C10 C11 120.1(4)
C9 C10 H10 120.0
C11 C10 H10 120.0
C12 C11 C10 119.3(4)
C12 C11 H11 120.3
C10 C11 H11 120.3
C11 C12 C13 120.9(5)
C11 C12 H12 119.5
C13 C12 H12 119.5
C12 C13 N5 120.3(4)
C12 C13 H13 119.9
N5 C13 H13 119.9
N6 C14 C15 114.8(4)
N6 C14 C16 121.0(5)
C15 C14 C16 124.1(5)
C14 C15 H15A 109.5
C14 C15 H15B 109.5
H15A C15 H15B 109.5
C14 C15 H15C 109.5
H15A C15 H15C 109.5
H15B C15 H15C 109.5
C14 C16 H16A 109.5
C14 C16 H16B 109.5
H16A C16 H16B 109.5
C14 C16 H16C 109.5
H16A C16 H16C 109.5
H16B C16 H16C 109.5
N6 N5 C9 117.1(4)
N6 N5 C13 124.8(4)
C9 N5 C13 118.1(4)
C14 N6 N5 122.7(4)
C2 S1 Ni1 101.49(17)
C3 S2 Ni1 100.89(17)
C6 S3 Ni1 103.14(17)
C7 S4 Ni1 103.09(18)

loop_
_geom_bond_atom_site_label_1
_geom_bond_atom_site_label_2
_geom_bond_distance
Ni1 S3 2.131(2)
Ni1 S4 2.1379(19)
Ni1 S1 2.146(2)
Ni1 S2 2.1468(19)
C1 N1 1.208(6)
C1 C2 1.453(7)
C2 C3 1.281(6)
C2 S1 1.668(5)
C3 C4 1.487(7)
C3 S2 1.726(5)
C4 N2 1.143(6)
C5 N3 1.196(6)
C5 C6 1.318(7)
C6 C7 1.339(7)
C6 S3 1.734(5)
C7 C8 1.401(7)
C7 S4 1.710(5)
C8 N4 1.151(6)
C9 C10 1.384(6)
C9 N5 1.397(6)
C9 H9 0.9300
C10 C11 1.393(6)
C10 H10 0.9300
C11 C12 1.377(6)
C11 H11 0.9300
C12 C13 1.394(7)
C12 H12 0.9300
C13 N5 1.401(6)
C13 H13 0.9300
C14 N6 1.310(7)
C14 C15 1.431(7)
C14 C16 1.476(6)
C15 H15A 0.9600
C15 H15B 0.9600
C15 H15C 0.9600
C16 H16A 0.9600
C16 H16B 0.9600
C16 H16C 0.9600
N5 N6 1.392(6)
